data_7000336
loop_
_publ_author_name
'Liu, Bo'
'Cui, Dongmei'

_publ_section_title
;
 Rare-earth metal complexes stabilized by amino-phosphine ligand.
 Reaction with mesityl azide and catalysis of the cycloaddition of
 organic azides and aromatic alkynes
;
_journal_issue 3
_journal_name_full 'Dalton Transactions'
_journal_page_first 550
_journal_page_last 556
_journal_paper_doi 10.1039/b811363g
_journal_year 2009
_chemical_formula_sum 'C62 H80 Lu N10 P Si2'
_chemical_formula_weight 1227.48
_chemical_name_systematic
;
?
;
_space_group_IT_number 4
_symmetry_cell_setting monoclinic
_symmetry_space_group_name_Hall 'P 2yb'
_symmetry_space_group_name_H-M 'P 1 21 1'
_atom_sites_solution_hydrogens geom
_atom_sites_solution_primary direct
_atom_sites_solution_secondary difmap
_audit_creation_method SHELXL-97
_cell_angle_alpha 90.00
_cell_angle_beta 112.5040(10)
_cell_angle_gamma 90.00
_cell_formula_units_Z 2
_cell_length_a 12.1586(10)
_cell_length_b 21.8677(17)
_cell_length_c 12.8260(10)
_cell_measurement_temperature 187(2)
_cell_volume 3150.5(4)
_computing_cell_refinement 'Bruker SMART'
_computing_data_collection 'Bruker SMART'
_computing_data_reduction 'Bruker SAINT'
_computing_molecular_graphics 'Bruker SHELXTL'
_computing_publication_material 'Bruker SHELXTL'
_computing_structure_refinement 'SHELXL-97 (Sheldrick, 1997)'
_computing_structure_solution 'SHELXS-97 (Sheldrick, 1990)'
_diffrn_ambient_temperature 293(2)
_diffrn_measured_fraction_theta_full 0.994
_diffrn_measured_fraction_theta_max 0.994
_diffrn_measurement_device_type 'CCD area detector'
_diffrn_measurement_method 'phi and omega scans'
_diffrn_radiation_monochromator graphite
_diffrn_radiation_source 'fine-focus sealed tube'
_diffrn_radiation_type MoK\a
_diffrn_radiation_wavelength 0.71073
_diffrn_reflns_av_R_equivalents 0.0672
_diffrn_reflns_av_sigmaI/netI 0.1256
_diffrn_reflns_limit_h_max 12
_diffrn_reflns_limit_h_min -15
_diffrn_reflns_limit_k_max 25
_diffrn_reflns_limit_k_min -27
_diffrn_reflns_limit_l_max 15
_diffrn_reflns_limit_l_min -14
_diffrn_reflns_number 17814
_diffrn_reflns_theta_full 26.05
_diffrn_reflns_theta_max 26.05
_diffrn_reflns_theta_min 1.72
_exptl_absorpt_coefficient_mu 1.675
_exptl_absorpt_correction_T_max 0.9406
_exptl_absorpt_correction_T_min 0.6221
_exptl_absorpt_correction_type multi-scan
_exptl_crystal_density_diffrn 1.294
_exptl_crystal_density_method 'not measured'
_exptl_crystal_F_000 1272
_exptl_crystal_size_max 0.31
_exptl_crystal_size_mid 0.15
_exptl_crystal_size_min 0.04
_refine_diff_density_max 1.468
_refine_diff_density_min -0.917
_refine_diff_density_rms 0.094
_refine_ls_abs_structure_details 'Flack H D (1983), Acta Cryst. A39, 876-881'
_refine_ls_abs_structure_Flack -0.021(8)
_refine_ls_extinction_method none
_refine_ls_goodness_of_fit_ref 0.868
_refine_ls_hydrogen_treatment constr
_refine_ls_matrix_type full
_refine_ls_number_parameters 685
_refine_ls_number_reflns 11264
_refine_ls_number_restraints 1
_refine_ls_restrained_S_all 0.868
_refine_ls_R_factor_all 0.0690
_refine_ls_R_factor_gt 0.0499
_refine_ls_shift/su_max 0.001
_refine_ls_shift/su_mean 0.000
_refine_ls_structure_factor_coef Fsqd
_refine_ls_weighting_details 'calc w=1/[\s^2^(Fo^2^)+(0.0307P)^2^+0.0000P] where P=(Fo^2^+2Fc^2^)/3'
_refine_ls_weighting_scheme calc
_refine_ls_wR_factor_gt 0.0925
_refine_ls_wR_factor_ref 0.0981
_reflns_number_gt 8638
_reflns_number_total 11264
_reflns_threshold_expression >2sigma(I)
_cod_data_source_file b811363g.txt
_cod_data_source_block complex_3a
_cod_depositor_comments
;
The following automatic conversions were performed:
'_symmetry_cell_setting' value 'Monoclinic' changed to 'monoclinic'
according to '/home/saulius/struct/CIF-dictionaries/cif_core.dic'
dictionary named 'cif_core.dic' version 2.4.1 from
2010-06-29.

'_exptl_absorpt_correction_type' value 'Multi-scan' changed
to 'multi-scan' according to
'/home/saulius/struct/CIF-dictionaries/cif_core.dic' dictionary named
'cif_core.dic' version 2.4.1 from 2010-06-29.

Automatic conversion script
Id: cif_fix_enum 1527 2010-12-29 10:47:43Z saulius 
;
_cod_original_sg_symbol_H-M P2(1)
_cod_database_code 7000336

loop_
_symmetry_equiv_pos_as_xyz
'x, y, z'
'-x, y+1/2, -z'

loop_
_atom_site_label
_atom_site_type_symbol
_atom_site_fract_x
_atom_site_fract_y
_atom_site_fract_z
_atom_site_U_iso_or_equiv
_atom_site_adp_type
_atom_site_occupancy
_atom_site_symmetry_multiplicity
_atom_site_calc_flag
_atom_site_refinement_flags
_atom_site_disorder_assembly
_atom_site_disorder_group
C1 C 0.7075(7) 0.1942(4) 0.3084(7) 0.0274(19) Uani 1 1 d . . .
C2 C 0.7616(7) 0.1798(4) 0.2366(7) 0.039(2) Uani 1 1 d . . .
H2 H 0.7545 0.1403 0.2082 0.046 Uiso 1 1 calc R . .
C3 C 0.8270(10) 0.2222(6) 0.2046(10) 0.044(3) Uani 1 1 d . . .
H3 H 0.8651 0.2111 0.1569 0.053 Uiso 1 1 calc R . .
C4 C 0.8347(11) 0.2808(6) 0.2446(10) 0.051(3) Uani 1 1 d . . .
H4 H 0.8760 0.3103 0.2219 0.061 Uiso 1 1 calc R . .
C5 C 0.7817(9) 0.2962(4) 0.3179(9) 0.048(3) Uani 1 1 d . . .
H5A H 0.7902 0.3359 0.3460 0.058 Uiso 1 1 calc R . .
C6 C 0.7157(6) 0.2545(7) 0.3517(6) 0.0345(19) Uani 1 1 d . . .
C7 C 0.6601(7) 0.2771(3) 0.4328(7) 0.0321(19) Uani 1 1 d . . .
H7A H 0.6495 0.2428 0.4759 0.038 Uiso 1 1 calc R . .
H7B H 0.7140 0.3058 0.4855 0.038 Uiso 1 1 calc R . .
C8 C 0.5546(8) 0.3721(4) 0.3633(7) 0.0318(19) Uani 1 1 d . . .
C9 C 0.5136(7) 0.3994(4) 0.2558(7) 0.039(2) Uani 1 1 d . . .
C10 C 0.5189(9) 0.4627(4) 0.2457(9) 0.055(3) Uani 1 1 d . . .
H10 H 0.4922 0.4803 0.1743 0.067 Uiso 1 1 calc R . .
C11 C 0.5624(9) 0.4992(4) 0.3383(10) 0.055(3) Uani 1 1 d . . .
H11 H 0.5646 0.5414 0.3295 0.066 Uiso 1 1 calc R . .
C12 C 0.6027(8) 0.4746(4) 0.4435(9) 0.049(3) Uani 1 1 d . . .
H12 H 0.6327 0.5001 0.5063 0.059 Uiso 1 1 calc R . .
C13 C 0.5993(8) 0.4108(4) 0.4584(8) 0.040(2) Uani 1 1 d . . .
C14 C 0.6375(9) 0.3865(4) 0.5763(8) 0.048(3) Uani 1 1 d . . .
H14A H 0.5951 0.3494 0.5758 0.072 Uiso 1 1 calc R . .
H14B H 0.6204 0.4163 0.6231 0.072 Uiso 1 1 calc R . .
H14C H 0.7214 0.3784 0.6056 0.072 Uiso 1 1 calc R . .
C15 C 0.4655(9) 0.3608(4) 0.1503(7) 0.055(3) Uani 1 1 d . . .
H15A H 0.5291 0.3374 0.1433 0.083 Uiso 1 1 calc R . .
H15B H 0.4314 0.3869 0.0856 0.083 Uiso 1 1 calc R . .
H15C H 0.4055 0.3337 0.1549 0.083 Uiso 1 1 calc R . .
C16 C 0.7188(7) 0.1166(3) 0.4966(6) 0.0297(19) Uani 1 1 d . . .
C17 C 0.8377(7) 0.1299(4) 0.5474(7) 0.037(2) Uani 1 1 d . . .
H17 H 0.8762 0.1501 0.5071 0.045 Uiso 1 1 calc R . .
C18 C 0.8999(8) 0.1136(4) 0.6572(8) 0.051(3) Uani 1 1 d . . .
H18 H 0.9801 0.1237 0.6914 0.061 Uiso 1 1 calc R . .
C19 C 0.8461(9) 0.0823(4) 0.7180(7) 0.048(3) Uani 1 1 d . . .
H19 H 0.8892 0.0713 0.7926 0.057 Uiso 1 1 calc R . .
C20 C 0.7291(8) 0.0679(4) 0.6672(7) 0.041(2) Uani 1 1 d . . .
H20 H 0.6928 0.0462 0.7076 0.049 Uiso 1 1 calc R . .
C21 C 0.6626(8) 0.0845(4) 0.5575(8) 0.034(2) Uani 1 1 d . . .
H21 H 0.5822 0.0748 0.5244 0.041 Uiso 1 1 calc R . .
C22 C 0.6161(7) 0.0676(3) 0.2694(6) 0.0279(18) Uani 1 1 d . . .
C23 C 0.6566(7) 0.0109(3) 0.3190(7) 0.0318(19) Uani 1 1 d . . .
H23 H 0.6996 0.0080 0.3964 0.038 Uiso 1 1 calc R . .
C24 C 0.6325(8) -0.0407(4) 0.2529(7) 0.040(2) Uani 1 1 d . . .
H24 H 0.6573 -0.0787 0.2864 0.048 Uiso 1 1 calc R . .
C25 C 0.5736(8) -0.0372(4) 0.1404(7) 0.043(2) Uani 1 1 d . . .
H25 H 0.5597 -0.0725 0.0967 0.052 Uiso 1 1 calc R . .
C26 C 0.5336(8) 0.0186(4) 0.0894(7) 0.045(2) Uani 1 1 d . . .
H26 H 0.4926 0.0208 0.0116 0.054 Uiso 1 1 calc R . .
C27 C 0.5544(8) 0.0714(4) 0.1539(6) 0.039(2) Uani 1 1 d . . .
H27 H 0.5271 0.1090 0.1199 0.047 Uiso 1 1 calc R . .
C28 C 0.2156(7) 0.3289(3) 0.5518(6) 0.0309(19) Uani 1 1 d . . .
C29 C 0.2101(7) 0.3812(4) 0.4842(7) 0.033(2) Uani 1 1 d . . .
C30 C 0.1095(8) 0.4195(4) 0.4562(7) 0.041(2) Uani 1 1 d . . .
H30 H 0.1058 0.4538 0.4121 0.050 Uiso 1 1 calc R . .
C31 C 0.0157(8) 0.4092(4) 0.4908(7) 0.044(2) Uani 1 1 d . . .
C32 C 0.0269(8) 0.3577(4) 0.5586(7) 0.044(2) Uani 1 1 d . . .
H32 H -0.0334 0.3495 0.5844 0.053 Uiso 1 1 calc R . .
C33 C 0.1218(8) 0.3189(4) 0.5889(7) 0.038(2) Uani 1 1 d . . .
C34 C 0.1302(8) 0.2647(4) 0.6672(7) 0.056(3) Uani 1 1 d . . .
H34A H 0.0628 0.2650 0.6887 0.085 Uiso 1 1 calc R . .
H34B H 0.2021 0.2679 0.7334 0.085 Uiso 1 1 calc R . .
H34C H 0.1310 0.2272 0.6285 0.085 Uiso 1 1 calc R . .
C35 C 0.3078(7) 0.4000(4) 0.4489(8) 0.044(2) Uani 1 1 d . . .
H35A H 0.3830 0.3898 0.5073 0.065 Uiso 1 1 calc R . .
H35B H 0.3038 0.4433 0.4359 0.065 Uiso 1 1 calc R . .
H35C H 0.3000 0.3790 0.3807 0.065 Uiso 1 1 calc R . .
C36 C -0.0904(8) 0.4516(4) 0.4602(8) 0.055(3) Uani 1 1 d . . .
H36A H -0.0663 0.4925 0.4516 0.083 Uiso 1 1 calc R . .
H36B H -0.1209 0.4509 0.5191 0.083 Uiso 1 1 calc R . .
H36C H -0.1512 0.4384 0.3907 0.083 Uiso 1 1 calc R . .
C37 C 0.4756(7) 0.1991(4) 0.6508(6) 0.035(2) Uani 1 1 d . . .
H37A H 0.4986 0.1582 0.6380 0.042 Uiso 1 1 calc R . .
H37B H 0.4044 0.1950 0.6672 0.042 Uiso 1 1 calc R . .
C38 C 0.5508(10) 0.3017(4) 0.8318(8) 0.064(3) Uani 1 1 d . . .
H38A H 0.6154 0.3164 0.8973 0.096 Uiso 1 1 calc R . .
H38B H 0.4829 0.2939 0.8506 0.096 Uiso 1 1 calc R . .
H38C H 0.5306 0.3319 0.7731 0.096 Uiso 1 1 calc R . .
C39 C 0.6203(9) 0.1672(5) 0.8889(8) 0.060(3) Uani 1 1 d . . .
H39A H 0.6539 0.1320 0.8674 0.090 Uiso 1 1 calc R . .
H39B H 0.5455 0.1565 0.8929 0.090 Uiso 1 1 calc R . .
H39C H 0.6739 0.1815 0.9614 0.090 Uiso 1 1 calc R . .
C40 C 0.7357(7) 0.2410(7) 0.7574(7) 0.054(3) Uani 1 1 d . . .
H40A H 0.7627 0.2026 0.7400 0.081 Uiso 1 1 calc R . .
H40B H 0.7955 0.2579 0.8242 0.081 Uiso 1 1 calc R . .
H40C H 0.7210 0.2688 0.6955 0.081 Uiso 1 1 calc R . .
C41 C 0.1886(7) 0.1706(4) 0.0274(6) 0.0292(19) Uani 1 1 d . . .
C42 C 0.1031(7) 0.1227(4) -0.0006(7) 0.033(2) Uani 1 1 d . . .
C43 C 0.1199(7) 0.0722(4) -0.0585(7) 0.039(2) Uani 1 1 d . . .
H43 H 0.0673 0.0394 -0.0728 0.047 Uiso 1 1 calc R . .
C44 C 0.2133(8) 0.0693(4) -0.0957(7) 0.047(2) Uani 1 1 d . . .
C45 C 0.2913(8) 0.1173(4) -0.0720(7) 0.045(2) Uani 1 1 d . . .
H45 H 0.3531 0.1163 -0.0978 0.055 Uiso 1 1 calc R . .
C46 C 0.2802(7) 0.1682(4) -0.0095(6) 0.034(2) Uani 1 1 d . . .
C47 C -0.0047(8) 0.1264(4) 0.0313(8) 0.044(3) Uani 1 1 d . . .
H47A H 0.0210 0.1334 0.1110 0.066 Uiso 1 1 calc R . .
H47B H -0.0483 0.0888 0.0120 0.066 Uiso 1 1 calc R . .
H47C H -0.0549 0.1595 -0.0089 0.066 Uiso 1 1 calc R . .
C48 C 0.3691(8) 0.2197(4) 0.0105(8) 0.053(3) Uani 1 1 d . . .
H48A H 0.3279 0.2582 -0.0030 0.079 Uiso 1 1 calc R . .
H48B H 0.4101 0.2154 -0.0398 0.079 Uiso 1 1 calc R . .
H48C H 0.4255 0.2183 0.0872 0.079 Uiso 1 1 calc R . .
C49 C 0.2271(9) 0.0136(5) -0.1611(9) 0.074(4) Uani 1 1 d . . .
H49A H 0.2699 0.0249 -0.2073 0.110 Uiso 1 1 calc R . .
H49B H 0.1498 -0.0016 -0.2080 0.110 Uiso 1 1 calc R . .
H49C H 0.2702 -0.0178 -0.1090 0.110 Uiso 1 1 calc R . .
C50 C 0.1084(7) 0.3124(4) 0.1873(7) 0.035(2) Uani 1 1 d . . .
H50A H 0.0990 0.3335 0.2499 0.041 Uiso 1 1 calc R . .
H50B H 0.0526 0.2785 0.1669 0.041 Uiso 1 1 calc R . .
C51 C 0.1497(9) 0.4392(4) 0.1104(9) 0.068(3) Uani 1 1 d . . .
H51A H 0.2318 0.4315 0.1241 0.103 Uiso 1 1 calc R . .
H51B H 0.1430 0.4532 0.1787 0.103 Uiso 1 1 calc R . .
H51C H 0.1190 0.4699 0.0529 0.103 Uiso 1 1 calc R . .
C52 C -0.0996(10) 0.3817(5) 0.0258(10) 0.080(4) Uani 1 1 d . . .
H52A H -0.1103 0.4029 0.0867 0.121 Uiso 1 1 calc R . .
H52B H -0.1413 0.3434 0.0129 0.121 Uiso 1 1 calc R . .
H52C H -0.1304 0.4062 -0.0414 0.121 Uiso 1 1 calc R . .
C53 C 0.0823(11) 0.3390(5) -0.0656(9) 0.074(3) Uani 1 1 d . . .
H53A H 0.0450 0.3669 -0.1269 0.111 Uiso 1 1 calc R . .
H53B H 0.0465 0.2993 -0.0853 0.111 Uiso 1 1 calc R . .
H53C H 0.1657 0.3362 -0.0511 0.111 Uiso 1 1 calc R . .
C54 C 0.2289(7) 0.0962(3) 0.3129(6) 0.0284(18) Uani 1 1 d . . .
C55 C 0.2154(7) 0.0415(4) 0.2532(6) 0.0299(19) Uani 1 1 d . . .
C56 C 0.1109(7) 0.0082(4) 0.2320(7) 0.036(2) Uani 1 1 d . . .
H56 H 0.1013 -0.0283 0.1925 0.044 Uiso 1 1 calc R . .
C57 C 0.0216(7) 0.0261(4) 0.2659(7) 0.036(2) Uani 1 1 d . . .
C58 C 0.0378(7) 0.0801(4) 0.3254(7) 0.035(2) Uani 1 1 d . . .
H58 H -0.0208 0.0928 0.3505 0.042 Uiso 1 1 calc R . .
C59 C 0.1386(7) 0.1162(3) 0.3491(6) 0.0297(19) Uani 1 1 d . . .
C60 C 0.1488(8) 0.1766(4) 0.4120(8) 0.045(2) Uani 1 1 d . . .
H60A H 0.0780 0.1831 0.4267 0.068 Uiso 1 1 calc R . .
H60B H 0.1584 0.2096 0.3667 0.068 Uiso 1 1 calc R . .
H60C H 0.2166 0.1752 0.4822 0.068 Uiso 1 1 calc R . .
C61 C 0.3021(7) 0.0179(4) 0.2042(7) 0.039(2) Uani 1 1 d . . .
H61A H 0.3733 0.0041 0.2641 0.058 Uiso 1 1 calc R . .
H61B H 0.3216 0.0502 0.1634 0.058 Uiso 1 1 calc R . .
H61C H 0.2667 -0.0155 0.1540 0.058 Uiso 1 1 calc R . .
C62 C -0.0913(8) -0.0093(4) 0.2374(8) 0.052(3) Uani 1 1 d . . .
H62A H -0.1297 0.0026 0.2872 0.078 Uiso 1 1 calc R . .
H62B H -0.0737 -0.0522 0.2458 0.078 Uiso 1 1 calc R . .
H62C H -0.1432 -0.0009 0.1608 0.078 Uiso 1 1 calc R . .
Lu Lu 0.39550(2) 0.249439(17) 0.35825(2) 0.02513(8) Uani 1 1 d . . .
N1 N 0.5443(6) 0.3071(3) 0.3738(6) 0.0346(18) Uani 1 1 d . . .
N2 N 0.4994(6) 0.1617(3) 0.3377(5) 0.0242(15) Uani 1 1 d . . .
N3 N 0.4209(5) 0.1151(3) 0.3314(5) 0.0255(14) Uani 1 1 d . . .
N4 N 0.3241(5) 0.1380(3) 0.3335(5) 0.0237(14) Uani 1 1 d . . .
N5 N 0.4423(6) 0.2325(3) 0.5445(5) 0.0258(18) Uani 1 1 d . . .
N6 N 0.3581(6) 0.2741(3) 0.5186(6) 0.0340(17) Uani 1 1 d . . .
N7 N 0.3103(6) 0.2877(3) 0.5909(5) 0.0335(16) Uani 1 1 d . . .
N8 N 0.2290(5) 0.2868(3) 0.2281(5) 0.0255(14) Uani 1 1 d . . .
N9 N 0.2490(5) 0.2406(4) 0.1710(5) 0.0268(17) Uani 1 1 d . . .
N10 N 0.1604(6) 0.2215(3) 0.0826(5) 0.0333(17) Uani 1 1 d . . .
P P 0.63103(19) 0.13573(9) 0.35276(17) 0.0264(5) Uani 1 1 d . . .
Si1 Si 0.5965(2) 0.22927(10) 0.78154(19) 0.0405(7) Uani 1 1 d . . .
Si2 Si 0.0626(3) 0.36724(12) 0.0628(2) 0.0415(7) Uani 1 1 d . . .

loop_
_atom_site_aniso_label
_atom_site_aniso_U_11
_atom_site_aniso_U_22
_atom_site_aniso_U_33
_atom_site_aniso_U_23
_atom_site_aniso_U_13
_atom_site_aniso_U_12
C1 0.026(5) 0.030(5) 0.026(4) 0.001(4) 0.009(4) 0.003(4)
C2 0.026(5) 0.049(6) 0.045(5) -0.001(5) 0.017(4) 0.000(4)
C3 0.039(6) 0.051(7) 0.055(7) -0.003(5) 0.034(5) -0.004(5)
C4 0.053(8) 0.049(7) 0.069(8) 0.003(6) 0.043(7) -0.010(6)
C5 0.050(7) 0.029(5) 0.070(7) -0.003(5) 0.029(6) -0.007(5)
C6 0.025(4) 0.038(6) 0.039(4) -0.004(6) 0.010(3) -0.004(6)
C7 0.027(5) 0.025(4) 0.042(5) 0.002(4) 0.010(4) -0.002(3)
C8 0.027(5) 0.034(5) 0.038(5) 0.001(4) 0.017(4) -0.002(4)
C9 0.039(6) 0.038(5) 0.051(6) 0.005(4) 0.028(5) -0.003(4)
C10 0.072(8) 0.043(6) 0.061(7) 0.017(5) 0.036(6) -0.001(5)
C11 0.058(7) 0.022(5) 0.090(9) 0.003(5) 0.033(6) -0.004(5)
C12 0.047(6) 0.031(6) 0.071(7) -0.012(5) 0.023(5) 0.002(4)
C13 0.032(5) 0.031(5) 0.058(6) -0.005(4) 0.021(5) -0.007(4)
C14 0.055(7) 0.039(7) 0.048(6) -0.011(5) 0.016(5) -0.001(5)
C15 0.069(7) 0.056(7) 0.038(5) 0.007(5) 0.019(5) -0.007(5)
C16 0.027(5) 0.026(5) 0.033(4) -0.009(4) 0.008(4) 0.002(3)
C17 0.032(5) 0.033(5) 0.039(5) -0.002(4) 0.005(4) -0.003(4)
C18 0.030(6) 0.060(7) 0.048(6) -0.006(5) -0.002(5) -0.002(5)
C19 0.053(7) 0.038(6) 0.033(5) 0.005(4) -0.006(5) 0.009(5)
C20 0.054(6) 0.033(5) 0.032(5) -0.004(4) 0.014(5) 0.003(4)
C21 0.034(5) 0.026(6) 0.041(6) -0.006(4) 0.013(5) 0.005(4)
C22 0.025(5) 0.025(5) 0.034(5) -0.001(4) 0.012(4) -0.001(3)
C23 0.042(5) 0.025(5) 0.028(4) -0.001(4) 0.013(4) 0.000(4)
C24 0.048(6) 0.025(5) 0.049(6) -0.006(4) 0.021(5) 0.002(4)
C25 0.051(7) 0.030(5) 0.048(6) -0.016(5) 0.019(5) -0.001(4)
C26 0.049(6) 0.053(6) 0.023(5) -0.014(4) 0.003(4) 0.005(5)
C27 0.051(6) 0.037(5) 0.025(4) 0.000(4) 0.011(4) 0.007(4)
C28 0.032(5) 0.025(5) 0.034(5) -0.008(4) 0.010(4) -0.003(4)
C29 0.032(5) 0.035(5) 0.035(5) -0.010(4) 0.016(4) 0.001(4)
C30 0.051(6) 0.033(5) 0.037(5) -0.010(4) 0.012(5) -0.001(4)
C31 0.047(6) 0.042(6) 0.039(5) -0.009(4) 0.012(5) 0.008(5)
C32 0.036(6) 0.053(6) 0.051(6) -0.012(5) 0.025(5) -0.003(4)
C33 0.048(6) 0.043(6) 0.028(4) -0.005(4) 0.018(4) 0.002(4)
C34 0.085(7) 0.050(9) 0.057(6) -0.002(5) 0.053(5) 0.000(5)
C35 0.044(6) 0.033(5) 0.060(6) 0.000(4) 0.027(5) 0.003(4)
C36 0.048(7) 0.054(7) 0.068(7) 0.000(5) 0.027(5) 0.009(5)
C37 0.046(6) 0.026(5) 0.038(5) 0.002(4) 0.020(4) 0.007(4)
C38 0.078(8) 0.056(7) 0.052(6) -0.022(5) 0.019(6) 0.007(6)
C39 0.066(8) 0.065(8) 0.052(6) 0.017(6) 0.026(6) 0.014(6)
C40 0.050(5) 0.057(8) 0.048(5) 0.004(7) 0.011(4) 0.008(7)
C41 0.030(5) 0.030(5) 0.023(4) 0.008(3) 0.005(4) 0.007(4)
C42 0.022(5) 0.049(6) 0.027(5) -0.003(4) 0.009(4) -0.002(4)
C43 0.032(5) 0.037(5) 0.039(5) -0.013(4) 0.003(4) 0.003(4)
C44 0.038(6) 0.060(7) 0.033(5) -0.015(5) 0.002(4) 0.009(5)
C45 0.036(6) 0.060(7) 0.040(5) -0.011(5) 0.015(4) 0.006(5)
C46 0.033(5) 0.042(5) 0.028(4) 0.006(4) 0.013(4) 0.003(4)
C47 0.039(6) 0.051(7) 0.041(6) -0.008(5) 0.014(5) -0.002(5)
C48 0.050(6) 0.063(7) 0.060(6) -0.016(5) 0.038(5) -0.003(5)
C49 0.058(7) 0.084(9) 0.079(8) -0.052(7) 0.027(6) -0.003(6)
C50 0.035(5) 0.037(5) 0.035(4) 0.000(4) 0.018(4) 0.003(4)
C51 0.088(9) 0.029(6) 0.091(8) 0.008(6) 0.037(7) -0.001(5)
C52 0.074(9) 0.072(8) 0.086(8) 0.049(7) 0.020(7) 0.030(7)
C53 0.110(10) 0.062(8) 0.061(7) 0.022(6) 0.045(7) 0.024(7)
C54 0.025(5) 0.030(5) 0.030(4) 0.000(4) 0.010(4) -0.002(4)
C55 0.031(5) 0.026(5) 0.032(4) -0.003(4) 0.011(4) -0.002(4)
C56 0.040(6) 0.030(5) 0.035(5) -0.010(4) 0.009(4) -0.009(4)
C57 0.037(5) 0.031(5) 0.041(5) -0.001(4) 0.016(4) -0.010(4)
C58 0.034(5) 0.036(5) 0.040(5) 0.001(4) 0.020(4) -0.001(4)
C59 0.032(5) 0.023(5) 0.032(4) 0.004(4) 0.010(4) 0.005(4)
C60 0.041(6) 0.045(6) 0.062(6) -0.012(5) 0.034(5) -0.004(4)
C61 0.033(5) 0.035(5) 0.046(5) -0.013(4) 0.013(4) -0.003(4)
C62 0.043(6) 0.049(6) 0.068(7) -0.020(5) 0.027(5) -0.012(5)
Lu 0.02652(15) 0.02231(14) 0.02672(13) -0.0003(3) 0.01036(11) 0.0005(3)
N1 0.039(5) 0.023(4) 0.041(4) 0.001(3) 0.014(4) -0.001(3)
N2 0.025(4) 0.022(4) 0.028(4) -0.001(3) 0.012(3) 0.000(3)
N3 0.025(4) 0.028(4) 0.022(3) -0.001(3) 0.007(3) -0.001(3)
N4 0.025(4) 0.024(4) 0.021(3) 0.005(3) 0.008(3) 0.000(3)
N5 0.027(4) 0.025(5) 0.024(3) -0.001(3) 0.008(3) 0.003(3)
N6 0.031(4) 0.027(4) 0.047(4) -0.002(3) 0.018(4) -0.008(3)
N7 0.039(4) 0.032(4) 0.036(4) -0.002(3) 0.021(4) -0.001(3)
N8 0.026(4) 0.019(4) 0.033(4) 0.002(3) 0.013(3) 0.001(3)
N9 0.031(3) 0.022(5) 0.029(3) 0.002(4) 0.013(3) 0.001(4)
N10 0.043(4) 0.030(4) 0.025(3) -0.001(3) 0.011(3) 0.003(3)
P 0.0254(12) 0.0252(12) 0.0278(11) -0.0012(9) 0.0091(10) 0.0025(9)
Si1 0.0428(15) 0.0452(19) 0.0299(12) -0.0010(10) 0.0098(11) 0.0082(11)
Si2 0.0454(18) 0.0328(15) 0.0439(17) 0.0085(12) 0.0145(15) 0.0087(14)

loop_
_atom_type_symbol
_atom_type_description
_atom_type_scat_dispersion_real
_atom_type_scat_dispersion_imag
_atom_type_scat_source
C C 0.0033 0.0016 'International Tables Vol C Tables 4.2.6.8 and 6.1.1.4'
H H 0.0000 0.0000 'International Tables Vol C Tables 4.2.6.8 and 6.1.1.4'
N N 0.0061 0.0033 'International Tables Vol C Tables 4.2.6.8 and 6.1.1.4'
Si Si 0.0817 0.0704 'International Tables Vol C Tables 4.2.6.8 and 6.1.1.4'
P P 0.1023 0.0942 'International Tables Vol C Tables 4.2.6.8 and 6.1.1.4'
Lu Lu -0.4720 5.8584 'International Tables Vol C Tables 4.2.6.8 and 6.1.1.4'

loop_
_geom_angle_atom_site_label_1
_geom_angle_atom_site_label_2
_geom_angle_atom_site_label_3
_geom_angle
_geom_angle_site_symmetry_1
_geom_angle_site_symmetry_3
_geom_angle_publ_flag
C2 C1 C6 120.1(8) . . ?
C2 C1 P 119.6(7) . . ?
C6 C1 P 120.3(6) . . ?
C1 C2 C3 122.0(10) . . ?
C4 C3 C2 118.7(12) . . ?
C5 C4 C3 120.3(12) . . ?
C4 C5 C6 122.2(10) . . ?
C5 C6 C1 116.7(8) . . ?
C5 C6 C7 117.4(11) . . ?
C1 C6 C7 125.9(9) . . ?
N1 C7 C6 112.4(6) . . ?
C9 C8 C13 117.9(8) . . ?
C9 C8 N1 120.0(8) . . ?
C13 C8 N1 122.0(7) . . ?
C10 C9 C8 120.0(9) . . ?
C10 C9 C15 119.2(9) . . ?
C8 C9 C15 120.8(8) . . ?
C11 C10 C9 121.2(9) . . ?
C10 C11 C12 120.5(9) . . ?
C11 C12 C13 120.5(9) . . ?
C8 C13 C12 119.8(9) . . ?
C8 C13 C14 121.9(8) . . ?
C12 C13 C14 118.2(9) . . ?
C17 C16 C21 119.3(7) . . ?
C17 C16 P 123.0(6) . . ?
C21 C16 P 117.6(6) . . ?
C18 C17 C16 120.1(9) . . ?
C17 C18 C19 121.3(9) . . ?
C20 C19 C18 118.8(8) . . ?
C19 C20 C21 121.9(9) . . ?
C20 C21 C16 118.6(9) . . ?
C27 C22 C23 119.6(7) . . ?
C27 C22 P 118.5(6) . . ?
C23 C22 P 121.8(6) . . ?
C24 C23 C22 119.6(7) . . ?
C25 C24 C23 121.0(8) . . ?
C24 C25 C26 120.4(8) . . ?
C25 C26 C27 120.1(7) . . ?
C22 C27 C26 119.4(8) . . ?
N7 C28 C33 116.2(7) . . ?
N7 C28 C29 125.4(7) . . ?
C33 C28 C29 118.4(7) . . ?
C30 C29 C28 117.9(8) . . ?
C30 C29 C35 118.4(8) . . ?
C28 C29 C35 123.6(7) . . ?
C31 C30 C29 124.0(8) . . ?
C30 C31 C32 115.6(8) . . ?
C30 C31 C36 122.7(9) . . ?
C32 C31 C36 121.8(9) . . ?
C33 C32 C31 123.4(8) . . ?
C32 C33 C28 120.8(8) . . ?
C32 C33 C34 120.4(8) . . ?
C28 C33 C34 118.8(8) . . ?
N5 C37 Si1 120.1(6) . . ?
C46 C41 C42 119.9(8) . . ?
C46 C41 N10 125.7(7) . . ?
C42 C41 N10 114.0(7) . . ?
C43 C42 C41 118.6(8) . . ?
C43 C42 C47 120.3(8) . . ?
C41 C42 C47 121.1(8) . . ?
C42 C43 C44 121.7(8) . . ?
C45 C44 C43 118.4(8) . . ?
C45 C44 C49 121.5(9) . . ?
C43 C44 C49 120.1(9) . . ?
C44 C45 C46 121.6(8) . . ?
C41 C46 C45 119.7(8) . . ?
C41 C46 C48 122.4(8) . . ?
C45 C46 C48 117.9(8) . . ?
N8 C50 Si2 118.2(5) . . ?
C55 C54 C59 120.1(7) . . ?
C55 C54 N4 124.8(7) . . ?
C59 C54 N4 114.8(7) . . ?
C54 C55 C56 117.4(7) . . ?
C54 C55 C61 124.5(7) . . ?
C56 C55 C61 118.0(7) . . ?
C57 C56 C55 124.1(8) . . ?
C56 C57 C58 117.1(7) . . ?
C56 C57 C62 122.7(8) . . ?
C58 C57 C62 120.1(8) . . ?
C57 C58 C59 122.3(8) . . ?
C58 C59 C54 118.9(7) . . ?
C58 C59 C60 119.6(7) . . ?
C54 C59 C60 121.6(7) . . ?
N1 Lu N8 110.2(2) . . ?
N1 Lu N5 97.8(2) . . ?
N8 Lu N5 129.8(2) . . ?
N1 Lu N6 102.9(2) . . ?
N8 Lu N6 98.5(2) . . ?
N5 Lu N6 33.14(19) . . ?
N1 Lu N2 91.1(3) . . ?
N8 Lu N2 125.7(2) . . ?
N5 Lu N2 93.2(2) . . ?
N6 Lu N2 125.3(2) . . ?
N1 Lu N9 114.7(3) . . ?
N8 Lu N9 33.1(2) . . ?
N5 Lu N9 146.8(2) . . ?
N6 Lu N9 125.7(2) . . ?
N2 Lu N9 92.7(3) . . ?
N1 Lu N4 143.3(2) . . ?
N8 Lu N4 95.0(2) . . ?
N5 Lu N4 84.93(18) . . ?
N6 Lu N4 99.07(19) . . ?
N2 Lu N4 52.1(2) . . ?
N9 Lu N4 73.2(2) . . ?
C8 N1 C7 112.8(6) . . ?
C8 N1 Lu 132.2(6) . . ?
C7 N1 Lu 113.0(5) . . ?
N3 N2 P 112.0(5) . . ?
N3 N2 Lu 102.6(4) . . ?
P N2 Lu 143.8(4) . . ?
N4 N3 N2 109.2(6) . . ?
N3 N4 C54 115.6(6) . . ?
N3 N4 Lu 95.9(4) . . ?
C54 N4 Lu 148.1(5) . . ?
N6 N5 C37 119.6(6) . . ?
N6 N5 Lu 76.3(4) . . ?
C37 N5 Lu 159.1(5) . . ?
N7 N6 N5 119.6(7) . . ?
N7 N6 Lu 166.0(5) . . ?
N5 N6 Lu 70.6(4) . . ?
N6 N7 C28 115.0(6) . . ?
N9 N8 C50 117.7(6) . . ?
N9 N8 Lu 80.1(4) . . ?
C50 N8 Lu 154.8(5) . . ?
N10 N9 N8 117.5(6) . . ?
N10 N9 Lu 162.7(6) . . ?
N8 N9 Lu 66.8(3) . . ?
N9 N10 C41 114.0(7) . . ?
N2 P C16 111.9(4) . . ?
N2 P C1 108.5(4) . . ?
C16 P C1 108.4(4) . . ?
N2 P C22 110.2(4) . . ?
C16 P C22 107.7(4) . . ?
C1 P C22 110.3(4) . . ?
C40 Si1 C38 110.5(6) . . ?
C40 Si1 C39 109.2(5) . . ?
C38 Si1 C39 110.0(4) . . ?
C40 Si1 C37 110.7(4) . . ?
C38 Si1 C37 111.8(4) . . ?
C39 Si1 C37 104.5(4) . . ?
C53 Si2 C51 108.7(5) . . ?
C53 Si2 C52 108.2(5) . . ?
C51 Si2 C52 110.6(5) . . ?
C53 Si2 C50 116.0(4) . . ?
C51 Si2 C50 108.1(4) . . ?
C52 Si2 C50 105.2(4) . . ?

loop_
_geom_bond_atom_site_label_1
_geom_bond_atom_site_label_2
_geom_bond_distance
_geom_bond_site_symmetry_2
_geom_bond_publ_flag
C1 C2 1.357(11) . ?
C1 C6 1.420(15) . ?
C1 P 1.797(9) . ?
C2 C3 1.381(13) . ?
C3 C4 1.372(11) . ?
C4 C5 1.369(15) . ?
C5 C6 1.389(13) . ?
C6 C7 1.523(11) . ?
C7 N1 1.474(10) . ?
C8 C9 1.406(11) . ?
C8 C13 1.410(11) . ?
C8 N1 1.438(10) . ?
C9 C10 1.395(12) . ?
C9 C15 1.510(11) . ?
C10 C11 1.358(13) . ?
C11 C12 1.358(13) . ?
C12 C13 1.413(12) . ?
C13 C14 1.499(12) . ?
C16 C17 1.370(10) . ?
C16 C21 1.407(12) . ?
C16 P 1.792(8) . ?
C17 C18 1.366(11) . ?
C18 C19 1.377(13) . ?
C19 C20 1.355(11) . ?
C20 C21 1.376(11) . ?
C22 C27 1.383(10) . ?
C22 C23 1.395(10) . ?
C22 P 1.802(8) . ?
C23 C24 1.374(10) . ?
C24 C25 1.345(11) . ?
C25 C26 1.383(11) . ?
C26 C27 1.385(10) . ?
C28 N7 1.395(10) . ?
C28 C33 1.411(11) . ?
C28 C29 1.422(11) . ?
C29 C30 1.411(11) . ?
C29 C35 1.483(11) . ?
C30 C31 1.392(12) . ?
C31 C32 1.398(12) . ?
C31 C36 1.512(11) . ?
C32 C33 1.364(11) . ?
C33 C34 1.531(12) . ?
C37 N5 1.461(9) . ?
C37 Si1 1.876(8) . ?
C38 Si1 1.872(9) . ?
C39 Si1 1.875(9) . ?
C40 Si1 1.852(9) . ?
C41 C46 1.368(11) . ?
C41 C42 1.422(11) . ?
C41 N10 1.429(9) . ?
C42 C43 1.390(11) . ?
C42 C47 1.517(12) . ?
C43 C44 1.391(12) . ?
C44 C45 1.369(12) . ?
C44 C49 1.524(12) . ?
C45 C46 1.407(11) . ?
C46 C48 1.513(11) . ?
C50 N8 1.467(9) . ?
C50 Si2 1.902(8) . ?
C51 Si2 1.864(9) . ?
C52 Si2 1.870(11) . ?
C53 Si2 1.859(11) . ?
C54 C55 1.396(10) . ?
C54 C59 1.415(10) . ?
C54 N4 1.419(9) . ?
C55 C56 1.397(10) . ?
C55 C61 1.510(11) . ?
C56 C57 1.372(11) . ?
C57 C58 1.378(11) . ?
C57 C62 1.494(11) . ?
C58 C59 1.390(10) . ?
C59 C60 1.529(10) . ?
Lu N1 2.151(7) . ?
Lu N8 2.228(6) . ?
Lu N5 2.264(6) . ?
Lu N6 2.332(7) . ?
Lu N2 2.367(7) . ?
Lu N9 2.388(6) . ?
Lu N4 2.565(6) . ?
N2 N3 1.377(8) . ?
N2 P 1.638(7) . ?
N3 N4 1.289(8) . ?
N5 N6 1.313(8) . ?
N6 N7 1.304(9) . ?
N8 N9 1.323(9) . ?
N9 N10 1.298(8) . ?
